data_2010050
loop_
_publ_author_name
'Barlow, M.G.'
'Pritchard, R.G.'
'Tajammal, S.'
'Tipping, A.E.'

_publ_section_title
;\a,\a-Bis(1-methyl-4-trifluoromethyl-5-pyrazolyl)benzyl benzoate and
 \a-(1-methyl-4-trifluoromethyl-3-pyrazolyl)-\a-(1-methyl-4-trifluoromethyl-5-pyrazolyl)benzyl
 benzoate: an investigation into the direction of diazomethane addition to
 \a,\a-bis(3,3,3-trifluoropropynyl)benzyl benzoate
;
_journal_issue 9
_journal_name_full 'Acta Crystallographica Section C'
_journal_page_first 1487
_journal_page_last 1490
_journal_paper_doi 10.1107/S0108270194002519
_journal_volume 50
_journal_year 1994
_chemical_formula_moiety 'C24 H18 F6 N4 O2'
_chemical_formula_structural 'C24 H18 F6 N4 O2'
_chemical_formula_sum 'C24 H18 F6 N4 O2'
_chemical_formula_weight 508.42
_chemical_melting_point 421
_chemical_name_systematic
;
[\a-(1-methyl-4-trifluoromethylpyrazol-3-yl)-\a-(1-methyl-4-
trifluoromethylpyrazol-5-yl)]benzyl benzoate
;
_space_group_IT_number 2
_symmetry_cell_setting triclinic
_symmetry_space_group_name_Hall '-P 1'
_symmetry_space_group_name_H-M 'P -1'
_cell_angle_alpha 94.18(2)
_cell_angle_beta 93.37(2)
_cell_angle_gamma 85.44(2)
_cell_formula_units_Z 4
_cell_length_a 9.701(3)
_cell_length_b 26.934(7)
_cell_length_c 8.832(2)
_cell_measurement_reflns_used 23
_cell_measurement_temperature 296
_cell_measurement_theta_max 18.38
_cell_measurement_theta_min 12.23
_cell_volume 2291.0(11)
_computing_cell_refinement 'MSC/AFC Diffractometer Control'
_computing_data_collection 'MSC/AFC Diffractometer Control'
_computing_data_reduction 'TEXSAN: PROCESS (MSC,1985)'
_computing_molecular_graphics 'TEXSAN: ORTEPII (Johnson, 1976)'
_computing_publication_material 'TEXSAN: FINISH (MSC, 1985)'
_computing_structure_refinement 'TEXSAN: LS (MSC, 1985)'
_computing_structure_solution 'TEXSAN: Mithril (Gilmore, 1984)'
_diffrn_ambient_temperature 296
_diffrn_measurement_device AFC-6S
_diffrn_measurement_method '\w scans with profile analysis'
_diffrn_radiation_monochromator graphite
_diffrn_radiation_source 'X-ray tube'
_diffrn_radiation_type MoK\a
_diffrn_radiation_wavelength 0.71069
_diffrn_reflns_av_R_equivalents 0.0295
_diffrn_reflns_limit_h_max 11
_diffrn_reflns_limit_h_min 0
_diffrn_reflns_limit_k_max 30
_diffrn_reflns_limit_k_min -30
_diffrn_reflns_limit_l_max 10
_diffrn_reflns_limit_l_min -10
_diffrn_reflns_number 8611
_diffrn_reflns_theta_max 25.0
_diffrn_reflns_theta_min 2.0
_diffrn_standards_decay_% -1.50
_diffrn_standards_interval_count 150
_diffrn_standards_number 3
_exptl_absorpt_coefficient_mu 0.1224
_exptl_absorpt_correction_T_max 1.03
_exptl_absorpt_correction_T_min 0.85
_exptl_absorpt_correction_type refdelf
_exptl_absorpt_process_details Walker&Stuart_DIFABS
_exptl_crystal_colour colourless
_exptl_crystal_density_diffrn 1.474
_exptl_crystal_description needle
_exptl_crystal_F_000 1040.00
_exptl_crystal_size_max 0.40
_exptl_crystal_size_mid 0.30
_exptl_crystal_size_min 0.20
_refine_diff_density_max 0.33698
_refine_diff_density_min -0.30519
_refine_ls_extinction_coef 1.51E-7
_refine_ls_extinction_method 'Zachariasen (1967) Type II, Gaussian, isotropic'
_refine_ls_goodness_of_fit_obs 3.272
_refine_ls_hydrogen_treatment noref
_refine_ls_matrix_type full
_refine_ls_number_parameters 661
_refine_ls_number_reflns 2953
_refine_ls_number_restraints 0
_refine_ls_R_factor_obs 0.0685
_refine_ls_shift/esd_max 0.0262
_refine_ls_structure_factor_coef F
_refine_ls_weighting_scheme sigma
_refine_ls_wR_factor_obs 0.0614
_reflns_number_observed 2953
_reflns_number_total 8072
_reflns_observed_criterion I>3\sI
_cod_data_source_file li1106.cif
_cod_data_source_block UMIST42
_cod_original_cell_volume 2291(2)
_cod_original_sg_symbol_H-M 'P -1                   '
_cod_database_code 2010050

loop_
_symmetry_equiv_pos_as_xyz
x,y,z
-x,-y,-z

loop_
_atom_site_aniso_label
_atom_site_aniso_U_11
_atom_site_aniso_U_22
_atom_site_aniso_U_33
_atom_site_aniso_U_12
_atom_site_aniso_U_13
_atom_site_aniso_U_23
N1 0.035(6) 0.037(6) 0.068(7) -0.014(5) -0.011(5) -0.007(5)
N2 0.030(5) 0.030(5) 0.056(6) -0.011(4) -0.002(5) 0.000(4)
C3 0.040(7) 0.017(6) 0.050(7) -0.012(5) -0.006(6) 0.000(5)
C4 0.030(7) 0.057(7) 0.047(8) -0.004(6) 0.007(6) 0.000(6)
C5 0.036(7) 0.038(7) 0.068(9) -0.001(6) 0.004(7) -0.002(6)
C6 0.034(8) 0.170(10) 0.090(10) -0.012(8) -0.021(7) -0.013(10)
C7 0.035(8) 0.110(10) 0.060(10) -0.005(9) 0.013(7) -0.031(9)
F8 0.053(5) 0.138(7) 0.081(5) -0.013(5) 0.023(4) -0.015(4)
F9 0.121(7) 0.084(6) 0.106(6) -0.027(5) 0.011(5) -0.041(5)
F10 0.064(5) 0.136(7) 0.063(5) 0.022(5) -0.003(4) 0.005(5)
N11 0.039(6) 0.047(6) 0.040(6) -0.002(5) 0.001(5) 0.005(5)
N12 0.052(6) 0.058(7) 0.049(7) -0.016(6) 0.009(5) 0.000(5)
C13 0.061(8) 0.063(9) 0.045(8) -0.016(7) 0.003(7) 0.012(7)
C14 0.030(7) 0.068(9) 0.052(8) -0.009(7) -0.004(6) 0.002(7)
C15 0.024(6) 0.035(6) 0.047(7) -0.009(5) 0.001(6) -0.008(6)
C16 0.048(8) 0.047(8) 0.067(9) -0.007(7) 0.004(7) -0.002(7)
C17 0.051(9) 0.070(10) 0.080(10) 0.003(8) -0.010(8) 0.008(9)
F18 0.132(7) 0.072(5) 0.078(6) 0.028(5) 0.021(5) 0.005(4)
F19 0.071(5) 0.083(5) 0.141(7) 0.007(4) -0.032(5) 0.012(5)
F20 0.094(6) 0.081(6) 0.122(7) -0.015(5) 0.015(5) 0.024(5)
C21 0.036(7) 0.025(6) 0.043(7) -0.015(5) -0.003(5) -0.004(5)
O22 0.032(4) 0.038(4) 0.046(4) -0.011(4) -0.001(3) -0.007(3)
C23 0.040(7) 0.036(7) 0.049(8) -0.007(6) -0.002(6) 0.002(6)
O24 0.031(4) 0.058(5) 0.064(5) -0.001(4) -0.002(4) -0.015(4)
C25 0.044(7) 0.050(7) 0.035(7) -0.012(6) -0.002(6) 0.004(6)
C26 0.048(8) 0.062(8) 0.060(8) -0.006(7) -0.001(6) -0.009(7)
C27 0.090(10) 0.038(7) 0.082(10) -0.015(8) 0.025(8) -0.021(7)
C28 0.100(10) 0.110(10) 0.070(10) -0.040(10) 0.008(9) -0.046(9)
C29 0.070(10) 0.120(10) 0.100(10) -0.032(10) -0.006(9) -0.040(10)
C30 0.052(9) 0.090(10) 0.090(10) -0.009(8) -0.004(8) -0.039(8)
C31 0.030(6) 0.050(7) 0.041(7) -0.005(6) 0.004(5) 0.004(6)
C32 0.064(8) 0.028(6) 0.057(8) -0.009(6) -0.003(6) -0.001(6)
C33 0.054(8) 0.048(8) 0.081(10) -0.005(7) 0.020(7) -0.005(7)
C34 0.056(8) 0.037(7) 0.090(10) 0.006(6) 0.013(7) 0.037(7)
C35 0.047(8) 0.057(8) 0.071(9) -0.015(7) 0.002(6) 0.015(7)
C36 0.051(8) 0.040(7) 0.063(8) -0.020(6) 0.002(6) 0.029(6)
N41 0.053(7) 0.035(6) 0.050(6) -0.010(5) -0.006(5) 0.001(5)
N42 0.055(7) 0.055(7) 0.063(7) -0.018(6) -0.011(5) -0.007(5)
C43 0.064(9) 0.059(9) 0.067(9) 0.004(8) -0.017(7) 0.008(7)
C44 0.045(8) 0.057(8) 0.052(8) -0.004(7) -0.017(6) 0.001(6)
C45 0.049(8) 0.045(7) 0.032(7) -0.005(7) -0.002(6) -0.010(6)
C46 0.055(8) 0.040(8) 0.074(9) -0.008(7) -0.004(7) 0.010(6)
C47 0.090(10) 0.031(8) 0.080(10) -0.004(8) -0.023(9) 0.014(7)
F48 0.135(7) 0.083(6) 0.112(7) 0.008(5) -0.054(5) 0.024(5)
F49 0.103(7) 0.072(5) 0.162(8) -0.024(5) -0.024(6) 0.018(5)
F50 0.197(9) 0.074(6) 0.093(6) 0.026(6) 0.007(6) -0.030(5)
N51 0.078(7) 0.023(5) 0.047(6) -0.011(5) 0.002(6) -0.003(5)
N52 0.059(7) 0.038(5) 0.045(6) 0.000(5) -0.004(5) -0.010(5)
C53 0.042(7) 0.054(7) 0.031(7) -0.005(6) 0.000(6) 0.003(6)
C54 0.062(8) 0.030(6) 0.050(8) -0.020(6) -0.005(7) -0.016(6)
C55 0.072(9) 0.067(9) 0.048(8) -0.016(8) -0.013(7) -0.012(7)
C56 0.100(10) 0.100(10) 0.048(8) 0.000(9) 0.022(8) -0.025(8)
C57 0.080(10) 0.080(10) 0.053(9) -0.046(9) -0.021(8) 0.019(8)
F58 0.059(5) 0.104(6) 0.106(6) -0.014(5) 0.011(4) -0.003(5)
F59 0.120(6) 0.070(5) 0.072(5) -0.043(5) 0.003(4) 0.015(4)
F60 0.106(6) 0.124(6) 0.082(5) -0.074(5) -0.008(4) -0.014(5)
C61 0.057(7) 0.032(6) 0.028(6) -0.018(6) 0.002(6) 0.006(5)
O62 0.059(5) 0.053(5) 0.034(4) -0.017(4) 0.003(4) -0.001(4)
C63 0.066(9) 0.053(8) 0.033(8) -0.005(7) -0.002(7) -0.006(6)
O64 0.093(7) 0.076(6) 0.045(5) -0.038(5) 0.012(4) -0.022(4)
C65 0.054(8) 0.084(10) 0.037(8) -0.015(8) 0.000(6) 0.000(7)
C66 0.078(10) 0.077(9) 0.061(9) -0.004(8) 0.021(8) 0.002(8)
C67 0.100(10) 0.100(10) 0.070(10) 0.020(10) 0.028(9) 0.010(10)
C68 0.052(10) 0.13(2) 0.100(10) 0.000(10) 0.010(9) 0.020(10)
C69 0.100(10) 0.067(9) 0.090(10) -0.044(9) -0.005(9) 0.025(8)
C70 0.074(10) 0.090(10) 0.042(8) -0.021(9) -0.002(7) 0.015(8)
C71 0.043(7) 0.023(6) 0.039(7) -0.013(5) 0.001(6) -0.001(5)
C72 0.048(8) 0.057(8) 0.050(8) -0.007(7) 0.004(6) -0.008(6)
C73 0.070(9) 0.056(9) 0.066(9) -0.011(7) -0.006(7) 0.006(7)
C74 0.066(10) 0.061(9) 0.070(10) 0.016(8) -0.016(8) -0.009(8)
C75 0.049(8) 0.080(10) 0.065(10) 0.008(7) -0.014(7) -0.019(8)
C76 0.051(8) 0.040(7) 0.056(8) -0.012(6) 0.006(6) 0.004(6)

loop_
_atom_site_label
_atom_site_fract_x
_atom_site_fract_y
_atom_site_fract_z
_atom_site_U_iso_or_equiv
N1 0.3265(9) 0.3534(3) 0.7120(10) 0.047(5)
N2 0.4636(8) 0.3440(3) 0.6908(9) 0.039(4)
C3 0.5250(10) 0.3560(3) 0.8250(10) 0.036(5)
C4 0.4270(10) 0.3723(4) 0.9340(10) 0.045(6)
C5 0.3010(10) 0.3696(4) 0.8530(10) 0.048(6)
C6 0.2270(10) 0.3450(5) 0.5840(10) 0.099(8)
C7 0.4410(10) 0.3902(6) 1.0930(10) 0.072(8)
F8 0.3266(6) 0.3853(3) 1.1681(7) 0.091(4)
F9 0.4673(8) 0.4363(3) 1.1185(8) 0.105(5)
F10 0.5432(7) 0.3649(3) 1.1730(7) 0.089(4)
N11 0.8419(8) 0.3191(3) 0.6211(10) 0.042(5)
N12 0.8762(8) 0.3323(3) 0.4870(10) 0.052(5)
C13 0.8010(10) 0.3765(4) 0.4670(10) 0.055(6)
C14 0.7160(10) 0.3897(4) 0.5890(10) 0.050(6)
C15 0.7431(9) 0.3496(4) 0.6870(10) 0.036(5)
C16 0.9220(10) 0.2747(4) 0.6760(10) 0.054(6)
C17 0.6210(10) 0.4336(5) 0.596(2) 0.067(8)
F18 0.5933(8) 0.4522(3) 0.7353(8) 0.095(5)
F19 0.4993(7) 0.4291(2) 0.5230(8) 0.100(5)
F20 0.6764(7) 0.4715(3) 0.5314(8) 0.097(5)
C21 0.6812(10) 0.3450(3) 0.8400(10) 0.035(5)
O22 0.7251(6) 0.3860(2) 0.9485(7) 0.039(3)
C23 0.8610(10) 0.3941(4) 0.9690(10) 0.042(6)
O24 0.9531(7) 0.3679(3) 0.9080(8) 0.052(4)
C25 0.8840(10) 0.4366(4) 1.0820(10) 0.043(6)
C26 0.7800(10) 0.4711(4) 1.1290(10) 0.058(6)
C27 0.8090(10) 0.5086(4) 1.2370(10) 0.070(7)
C28 0.941(2) 0.5136(5) 1.2940(10) 0.090(10)
C29 1.0450(10) 0.4803(6) 1.248(2) 0.100(10)
C30 1.0170(10) 0.4409(5) 1.1420(10) 0.081(8)
C31 0.7057(9) 0.2940(4) 0.9080(10) 0.040(5)
C32 0.6480(10) 0.2543(4) 0.8260(10) 0.050(6)
C33 0.6630(10) 0.2078(4) 0.8840(10) 0.061(7)
C34 0.7320(10) 0.2004(4) 1.0250(10) 0.061(7)
C35 0.7860(10) 0.2422(4) 1.1050(10) 0.057(6)
C36 0.7740(10) 0.2880(3) 1.0490(10) 0.050(6)
H5 0.2125 0.3778 0.8926 0.0574
H6A 0.1360 0.3537 0.6158 0.1187
H6B 0.2453 0.3650 0.5043 0.1187
H6C 0.2354 0.3108 0.5485 0.1187
H16A 0.961(8) 0.281(3) 0.783(7) 0.0738
H16B 0.875(8) 0.243(3) 0.682(8) 0.0738
H16C 0.991(8) 0.270(3) 0.613(7) 0.0738
H13 0.8056 0.3959 0.3816 0.0664
H26 0.6886 0.4688 1.0874 0.0690
H27 0.7365 0.5314 1.2715 0.0844
H28 0.9606 0.5404 1.3661 0.1115
H29 1.1367 0.4838 1.2879 0.1165
H30 1.0900 0.4171 1.1120 0.0968
H32 0.5993 0.2589 0.7314 0.0596
H33 0.6260 0.1803 0.8268 0.0732
H34 0.7429 0.1684 1.0647 0.0735
H35 0.8315 0.2383 1.2019 0.0689
H36 0.8118 0.3156 1.1048 0.0593
N41 0.6006(9) 0.2013(3) 0.3925(9) 0.046(5)
N42 0.7343(10) 0.1941(3) 0.4477(10) 0.058(5)
C43 0.7600(10) 0.1461(5) 0.4490(10) 0.064(7)
C44 0.6450(10) 0.1209(4) 0.3980(10) 0.052(6)
C45 0.5430(10) 0.1566(4) 0.3590(10) 0.043(6)
C46 0.5410(10) 0.2532(4) 0.3890(10) 0.056(7)
C47 0.648(2) 0.0664(4) 0.389(2) 0.068(8)
F48 0.7339(8) 0.0472(3) 0.4987(8) 0.112(5)
F49 0.5274(8) 0.0479(3) 0.4111(9) 0.112(5)
F50 0.6898(9) 0.0434(3) 0.2609(9) 0.125(6)
N51 0.4650(10) 0.0740(3) -0.0377(10) 0.049(5)
N52 0.4973(9) 0.1100(3) 0.0743(9) 0.049(5)
C53 0.3950(10) 0.1096(4) 0.1710(10) 0.043(5)
C54 0.2980(10) 0.0760(3) 0.1160(10) 0.048(6)
C55 0.3480(10) 0.0537(4) -0.0180(10) 0.063(7)
C56 0.5530(10) 0.0647(5) -0.1670(10) 0.087(8)
C57 0.1720(10) 0.0620(5) 0.1790(10) 0.070(8)
F58 0.0835(7) 0.0979(3) 0.2279(8) 0.089(5)
F59 0.1992(7) 0.0321(2) 0.2988(7) 0.085(4)
F60 0.0996(7) 0.0327(3) 0.0763(7) 0.102(5)
C61 0.3930(10) 0.1494(3) 0.3020(10) 0.038(5)
O62 0.3176(6) 0.1301(2) 0.4174(7) 0.048(4)
C63 0.3130(10) 0.1549(4) 0.5550(10) 0.051(6)
O64 0.3790(8) 0.1892(3) 0.5978(7) 0.071(5)
C65 0.2120(10) 0.1364(5) 0.6530(10) 0.058(5)
C66 0.1630(10) 0.1661(4) 0.7710(10) 0.072(7)
C67 0.060(2) 0.1519(6) 0.8600(10) 0.090(10)
C68 0.0080(10) 0.1081(7) 0.826(2) 0.090(10)
C69 0.0550(10) 0.0743(5) 0.711(2) 0.083(8)
C70 0.1570(10) 0.0920(5) 0.6220(10) 0.069(7)
C71 0.3130(10) 0.1964(3) 0.2390(10) 0.035(5)
C72 0.3580(10) 0.2158(4) 0.1130(10) 0.052(6)
C73 0.2880(10) 0.2576(5) 0.0530(10) 0.064(7)
C74 0.1710(10) 0.2787(4) 0.118(2) 0.070(8)
C75 0.1250(10) 0.2604(5) 0.2430(10) 0.066(7)
C76 0.1930(10) 0.2188(4) 0.3030(10) 0.048(6)
H43 0.8463 0.1303 0.4818 0.0773
H46A 0.452(6) 0.268(3) 0.429(8) 0.0600
H46B 0.612(6) 0.270(3) 0.440(8) 0.0600
H46C 0.532(7) 0.270(3) 0.283(6) 0.0600
H55 0.3071 0.0287 -0.0829 0.0759
H56A 0.6453 0.0551 -0.1319 0.1038
H56B 0.5191 0.0388 -0.2342 0.1038
H56C 0.5530 0.0943 -0.2197 0.1038
H66 0.1988 0.1977 0.7944 0.0858
H67 0.0286 0.1731 0.9432 0.1061
H68 -0.0652 0.0994 0.8829 0.1139
H69 0.0230 0.0419 0.6926 0.0995
H70 0.1868 0.0716 0.5363 0.0830
H72 0.4381 0.2005 0.0660 0.0623
H73 0.3215 0.2714 -0.0326 0.0765
H74 0.1212 0.3064 0.0743 0.0836
H75 0.0457 0.2762 0.2900 0.0797
H76 0.1588 0.2053 0.3885 0.0579

loop_
_atom_type_symbol
_atom_type_scat_dispersion_real
_atom_type_scat_dispersion_imag
_atom_type_scat_source
C 0.002 0.002 'International Tables'
H 0.000 0.000 'International Tables'
O 0.008 0.006 'International Tables'
N 0.004 0.003 'International Tables'
F 0.014 0.010 'International Tables'

loop_
_geom_angle_atom_site_label_1
_geom_angle_atom_site_label_2
_geom_angle_atom_site_label_3
_geom_angle
_geom_angle_publ_flag
N2 N1 C5 112.5(8) ?
N2 N1 C6 119.4(8) ?
C5 N1 C6 128.1(9) ?
N1 N2 C3 104.7(8) ?
N2 C3 C4 111.3(8) ?
N2 C3 C21 116.6(8) ?
C4 C3 C21 131.7(9) ?
C3 C4 C5 103.9(9) ?
C3 C4 C7 132.3(9) ?
C5 C4 C7 124.0(10) ?
N1 C5 C4 107.6(9) ?
C4 C7 F8 112.0(10) ?
C4 C7 F9 116.0(10) ?
C4 C7 F10 114.0(10) ?
F8 C7 F9 105.0(10) ?
F8 C7 F10 104.0(10) ?
F9 C7 F10 104.0(10) ?
N12 N11 C15 114.5(8) ?
N12 N11 C16 115.0(8) ?
C15 N11 C16 130.5(9) ?
N11 N12 C13 104.7(8) ?
N12 C13 C14 111.0(10) ?
C13 C14 C15 104.3(9) ?
C13 C14 C17 123.0(10) ?
C15 C14 C17 133.0(10) ?
N11 C15 C14 105.5(9) ?
N11 C15 C21 127.4(9) ?
C14 C15 C21 127.0(8) ?
C14 C17 F18 115.0(10) ?
C14 C17 F19 116.0(10) ?
C14 C17 F20 110.0(10) ?
F18 C17 F19 106.0(10) ?
F18 C17 F20 104.0(10) ?
F19 C17 F20 105.0(10) ?
C3 C21 C15 109.5(8) yes
C3 C21 O22 102.6(7) yes
C3 C21 C31 106.2(8) yes
C15 C21 O22 109.3(7) yes
C15 C21 C31 116.4(7) yes
O22 C21 C31 112.0(7) yes
C21 O22 C23 119.7(7) ?
O22 C23 O24 123.7(9) ?
O22 C23 C25 111.7(8) ?
O24 C23 C25 124.5(9) ?
C23 C25 C26 123.5(9) ?
C23 C25 C30 117.4(9) ?
C26 C25 C30 119.0(10) ?
C25 C26 C27 120.0(10) ?
C26 C27 C28 121.0(10) ?
C27 C28 C29 120.0(10) ?
C28 C29 C30 121.0(10) ?
C25 C30 C29 120.0(10) ?
C21 C31 C32 116.7(8) ?
C21 C31 C36 122.3(8) ?
C32 C31 C36 120.9(9) ?
C31 C32 C33 119.3(9) ?
C32 C33 C34 121.0(10) ?
C33 C34 C35 117.0(10) ?
C34 C35 C36 122.0(10) ?
C31 C36 C35 119.1(9) ?
N42 N41 C45 111.1(8) ?
N42 N41 C46 117.2(8) ?
C45 N41 C46 131.5(9) ?
N41 N42 C43 105.7(9) ?
N42 C43 C44 112.0(10) ?
C43 C44 C45 106.0(10) ?
C43 C44 C47 122.0(10) ?
C45 C44 C47 132.0(10) ?
N41 C45 C44 105.1(9) ?
N41 C45 C61 126.5(8) ?
C44 C45 C61 128.3(9) ?
C44 C47 F48 111.0(10) ?
C44 C47 F49 115.0(10) ?
C44 C47 F50 116.0(10) ?
F48 C47 F49 103.0(10) ?
F48 C47 F50 105.0(10) ?
F49 C47 F50 105.0(10) ?
N52 N51 C55 113.5(9) ?
N52 N51 C56 119.0(9) ?
C55 N51 C56 127.4(9) ?
N51 N52 C53 103.3(8) ?
N52 C53 C54 110.9(9) ?
N52 C53 C61 116.2(9) ?
C54 C53 C61 132.1(9) ?
C53 C54 C55 106.0(10) ?
C53 C54 C57 131.0(10) ?
C55 C54 C57 123.0(10) ?
N51 C55 C54 106.4(9) ?
C54 C57 F58 118.0(10) ?
C54 C57 F59 113.0(10) ?
C54 C57 F60 111.0(10) ?
F58 C57 F59 105.0(10) ?
F58 C57 F60 106.0(10) ?
F59 C57 F60 103.0(10) ?
C45 C61 C53 108.6(8) yes
C45 C61 O62 110.7(7) yes
C45 C61 C71 114.8(8) yes
C53 C61 O62 105.5(8) yes
C53 C61 C71 106.0(7) yes
O62 C61 C71 110.6(8) yes
C61 O62 C63 119.2(8) ?
O62 C63 O64 125.0(10) ?
O62 C63 C65 113.4(9) ?
O64 C63 C65 121.0(10) ?
C63 C65 C66 120.0(10) ?
C63 C65 C70 123.0(10) ?
C66 C65 C70 117.0(10) ?
C65 C66 C67 122.0(10) ?
C66 C67 C68 119.0(10) ?
C67 C68 C69 123.0(10) ?
C68 C69 C70 115.0(10) ?
C65 C70 C69 124.0(10) ?
C61 C71 C72 119.1(9) ?
C61 C71 C76 122.5(9) ?
C72 C71 C76 118.4(9) ?
C71 C72 C73 121.0(10) ?
C72 C73 C74 120.0(10) ?
C73 C74 C75 121.0(10) ?
C74 C75 C76 120.0(10) ?
C71 C76 C75 121.0(10) ?
N1 C5 H5 126.21 ?
C4 C5 H5 126.21 ?
N1 C6 H6A 109.47 ?
N1 C6 H6B 109.47 ?
N1 C6 H6C 109.47 ?
H6A C6 H6B 109.47 ?
H6A C6 H6C 109.47 ?
H6B C6 H6C 109.47 ?
N12 C13 H13 124.55 ?
C14 C13 H13 124.55 ?
N11 C16 H16A 112.54 ?
N11 C16 H16B 119.09 ?
N11 C16 H16C 102.97 ?
H16A C16 H16B 102.06 ?
H16A C16 H16C 110.04 ?
H16B C16 H16C 110.18 ?
C25 C26 H26 119.93 ?
C27 C26 H26 119.93 ?
C26 C27 H27 119.55 ?
C28 C27 H27 119.55 ?
C27 C28 H28 120.17 ?
C29 C28 H28 120.16 ?
C28 C29 H29 119.72 ?
C30 C29 H29 119.69 ?
C25 C30 H30 120.24 ?
C29 C30 H30 120.24 ?
C31 C32 H32 120.37 ?
C33 C32 H32 120.37 ?
C32 C33 H33 119.31 ?
C34 C33 H33 119.31 ?
C33 C34 H34 121.43 ?
C35 C34 H34 121.43 ?
C34 C35 H35 118.88 ?
C36 C35 H35 118.88 ?
C31 C36 H36 120.46 ?
C35 C36 H36 120.46 ?
N42 C43 H43 124.16 ?
C44 C43 H43 124.19 ?
N41 C46 H46A 128.63 ?
N41 C46 H46B 99.84 ?
N41 C46 H46C 119.06 ?
H46A C46 H46B 107.47 ?
H46A C46 H46C 97.08 ?
H46B C46 H46C 101.75 ?
N51 C55 H55 126.81 ?
C54 C55 H55 126.80 ?
N51 C56 H56A 109.48 ?
N51 C56 H56B 109.47 ?
N51 C56 H56C 109.47 ?
H56A C56 H56B 109.47 ?
H56A C56 H56C 109.47 ?
H56B C56 H56C 109.47 ?
C65 C66 H66 118.90 ?
C67 C66 H66 118.91 ?
C66 C67 H67 120.62 ?
C68 C67 H67 120.61 ?
C67 C68 H68 118.33 ?
C69 C68 H68 118.33 ?
C68 C69 H69 122.72 ?
C70 C69 H69 122.72 ?
C65 C70 H70 118.18 ?
C69 C70 H70 118.18 ?
C71 C72 H72 119.70 ?
C73 C72 H72 119.71 ?
C72 C73 H73 120.20 ?
C74 C73 H73 120.19 ?
C73 C74 H74 119.59 ?
C75 C74 H74 119.58 ?
C74 C75 H75 120.05 ?
C76 C75 H75 120.05 ?
C71 C76 H76 119.71 ?
C75 C76 H76 119.70 ?

loop_
_geom_bond_atom_site_label_1
_geom_bond_atom_site_label_2
_geom_bond_site_symmetry_1
_geom_bond_site_symmetry_2
_geom_bond_distance
_geom_bond_publ_flag
N1 N2 . . 1.360(10) ?
N1 C5 . . 1.330(10) ?
N1 C6 . . 1.460(10) ?
N2 C3 . . 1.320(10) ?
C3 C4 . . 1.420(10) ?
C3 C21 . . 1.520(10) yes
C4 C5 . . 1.380(10) ?
C4 C7 . . 1.45(2) ?
C7 F8 . . 1.350(10) ?
C7 F9 . . 1.29(2) ?
C7 F10 . . 1.350(10) ?
N11 N12 . . 1.330(10) ?
N11 C15 . . 1.340(10) ?
N11 C16 . . 1.470(10) ?
N12 C13 . . 1.360(10) ?
C13 C14 . . 1.41(2) ?
C14 C15 . . 1.43(2) ?
C14 C17 . . 1.44(2) ?
C15 C21 . . 1.530(10) yes
C17 F18 . . 1.33(2) ?
C17 F19 . . 1.320(10) ?
C17 F20 . . 1.36(2) ?
C21 O22 . . 1.480(10) yes
C21 C31 . . 1.530(10) yes
O22 C23 . . 1.350(10) ?
C23 O24 . . 1.220(10) ?
C23 C25 . . 1.480(10) ?
C25 C26 . . 1.380(10) ?
C25 C30 . . 1.38(2) ?
C26 C27 . . 1.37(2) ?
C27 C28 . . 1.36(2) ?
C28 C29 . . 1.35(2) ?
C29 C30 . . 1.39(2) ?
C31 C32 . . 1.380(10) ?
C31 C36 . . 1.390(10) ?
C32 C33 . . 1.38(2) ?
C33 C34 . . 1.40(2) ?
C34 C35 . . 1.40(2) ?
C35 C36 . . 1.36(2) ?
N41 N42 . . 1.360(10) ?
N41 C45 . . 1.370(10) ?
N41 C46 . . 1.470(10) ?
N42 C43 . . 1.30(2) ?
C43 C44 . . 1.39(2) ?
C44 C45 . . 1.370(10) ?
C44 C47 . . 1.46(2) ?
C45 C61 . . 1.530(10) yes
C47 F48 . . 1.34(2) ?
C47 F49 . . 1.34(2) ?
C47 F50 . . 1.32(2) ?
N51 N52 . . 1.370(10) ?
N51 C55 . . 1.32(2) ?
N51 C56 . . 1.470(10) ?
N52 C53 . . 1.350(10) ?
C53 C54 . . 1.390(10) ?
C53 C61 . . 1.520(10) yes
C54 C55 . . 1.38(2) ?
C54 C57 . . 1.46(2) ?
C57 F58 . . 1.31(2) ?
C57 F59 . . 1.370(10) ?
C57 F60 . . 1.360(10) ?
C61 O62 . . 1.440(10) yes
C61 C71 . . 1.550(10) yes
O62 C63 . . 1.350(10) ?
C63 O64 . . 1.200(10) ?
C63 C65 . . 1.48(2) ?
C65 C66 . . 1.36(2) ?
C65 C70 . . 1.35(2) ?
C66 C67 . . 1.39(2) ?
C67 C68 . . 1.33(2) ?
C68 C69 . . 1.39(2) ?
C69 C70 . . 1.42(2) ?
C71 C72 . . 1.38(2) ?
C71 C76 . . 1.390(10) ?
C72 C73 . . 1.39(2) ?
C73 C74 . . 1.37(2) ?
C74 C75 . . 1.36(2) ?
C75 C76 . . 1.38(2) ?
C5 H5 . . 0.950 ?
C6 H6A . . 0.950 ?
C6 H6B . . 0.950 ?
C6 H6C . . 0.950 ?
C13 H13 . . 0.950 ?
C16 H16A . . 0.999 ?
C16 H16B . . 0.997 ?
C16 H16C . . 0.893 ?
C26 H26 . . 0.950 ?
C27 H27 . . 0.950 ?
C28 H28 . . 0.950 ?
C29 H29 . . 0.950 ?
C30 H30 . . 0.950 ?
C32 H32 . . 0.950 ?
C33 H33 . . 0.950 ?
C34 H34 . . 0.950 ?
C35 H35 . . 0.950 ?
C36 H36 . . 0.950 ?
C43 H43 . . 0.950 ?
C46 H46A . . 0.999 ?
C46 H46B . . 0.925 ?
C46 H46C . . 1.071 ?
C55 H55 . . 0.950 ?
C56 H56A . . 0.950 ?
C56 H56B . . 0.950 ?
C56 H56C . . 0.950 ?
C66 H66 . . 0.950 ?
C67 H67 . . 0.950 ?
C68 H68 . . 0.950 ?
C69 H69 . . 0.950 ?
C70 H70 . . 0.950 ?
C72 H72 . . 0.950 ?
C73 H73 . . 0.950 ?
C74 H74 . . 0.950 ?
C75 H75 . . 0.950 ?
C76 H76 . . 0.950 ?
